data_4078005
loop_
_publ_author_name
'Michel, Olaf'
'Dietrich, H. Martin'
'Litlab\/o, Rannveig'
'T\"ornroos, Karl W.'
'Maichle-M\"ossmer, C\"acilia'
'Anwander, Reiner'

_publ_section_title
;
 Tris(pyrazolyl)borate Complexes of the Alkaline-Earth Metals:
 Alkylaluminate Precursors and Schlenk-Type Rearrangements
;
_journal_issue 8
_journal_name_full Organometallics
_journal_page_first 3119
_journal_paper_doi 10.1021/om300032c
_journal_volume 31
_journal_year 2012
_chemical_formula_moiety '2(C19 H34 Al B Mg N6), C7 H8'
_chemical_formula_sum 'C45 H76 Al2 B2 Mg2 N12'
_chemical_formula_weight 909.38
_chemical_name_systematic
; 
 ? 
;
_space_group_IT_number 14
_symmetry_cell_setting monoclinic
_symmetry_space_group_name_Hall '-P 2ybc'
_symmetry_space_group_name_H-M 'P 1 21/c 1'
_atom_sites_solution_hydrogens geom
_atom_sites_solution_primary direct
_atom_sites_solution_secondary difmap
_audit_creation_method SHELXL-97
_cell_angle_alpha 90.00
_cell_angle_beta 102.0630(10)
_cell_angle_gamma 90.00
_cell_formula_units_Z 4
_cell_length_a 23.8478(11)
_cell_length_b 15.9582(8)
_cell_length_c 14.1111(7)
_cell_measurement_reflns_used 9921
_cell_measurement_temperature 123(2)
_cell_measurement_theta_max 27.88
_cell_measurement_theta_min 2.26
_cell_volume 5251.6(4)
_computing_cell_refinement
;
Bruker (2008). SAINT, version 7.56A, Bruker AXS Inc., Madison, 
Wisconsin, USA.
;
_computing_data_collection
;
Bruker (2008). APEX2, version 2008.5-0, Bruker AXS Inc., Madison, 
Wisconsin, USA.
;
_computing_data_reduction
;
Bruker (2008). SAINT, version 7.56A, Bruker AXS Inc., Madison, 
Wisconsin, USA.
;
_computing_molecular_graphics
;
Brandenburg, K. (2009). DIAMOND. Version 3.2c. Crystal Impact GbR, Bonn, 
Germany.
;
_computing_publication_material
;
Bruker AXS (2008). SHELXTL. Version 2008/1. Bruker AXS Inc., Madison, 
Wisconsin, USA.
;
_computing_structure_refinement
;
Sheldrick, G. M. (2008). Acta Crystallographica, A64, 112-122.
;
_computing_structure_solution
;     
Sheldrick, G. M. (2008). Acta Crystallographica, A64, 112-122.
;
_diffrn_ambient_temperature 123(2)
_diffrn_measured_fraction_theta_full 0.999
_diffrn_measured_fraction_theta_max 0.999
_diffrn_measurement_device_type 'Bruker APEX-II CCD'
_diffrn_measurement_method '\w scans'
_diffrn_radiation_monochromator graphite
_diffrn_radiation_source 'Bruker TXS Rotating anode'
_diffrn_radiation_type MoK\a
_diffrn_radiation_wavelength 0.71073
_diffrn_reflns_av_R_equivalents 0.0355
_diffrn_reflns_av_sigmaI/netI 0.0229
_diffrn_reflns_limit_h_max 31
_diffrn_reflns_limit_h_min -31
_diffrn_reflns_limit_k_max 20
_diffrn_reflns_limit_k_min -21
_diffrn_reflns_limit_l_max 18
_diffrn_reflns_limit_l_min -18
_diffrn_reflns_number 74400
_diffrn_reflns_theta_full 27.88
_diffrn_reflns_theta_max 27.88
_diffrn_reflns_theta_min 0.87
_exptl_absorpt_coefficient_mu 0.122
_exptl_absorpt_correction_T_max 0.97895
_exptl_absorpt_correction_T_min 0.96162
_exptl_absorpt_correction_type numerical
_exptl_absorpt_process_details
;
SADABS version 2008/1, G.M Sheldrick, University of 
G\"ttingen, Germany, 2008.
;
_exptl_crystal_colour colourless
_exptl_crystal_density_diffrn 1.150
_exptl_crystal_density_method 'not measured'
_exptl_crystal_description plate
_exptl_crystal_F_000 1960
_exptl_crystal_size_max 0.458
_exptl_crystal_size_mid 0.292
_exptl_crystal_size_min 0.232
_refine_diff_density_max 0.915
_refine_diff_density_min -0.299
_refine_diff_density_rms 0.053
_refine_ls_extinction_method none
_refine_ls_goodness_of_fit_ref 1.027
_refine_ls_hydrogen_treatment mixed
_refine_ls_matrix_type full
_refine_ls_number_parameters 637
_refine_ls_number_reflns 12514
_refine_ls_number_restraints 30
_refine_ls_restrained_S_all 1.028
_refine_ls_R_factor_all 0.0500
_refine_ls_R_factor_gt 0.0431
_refine_ls_shift/su_max 0.001
_refine_ls_shift/su_mean 0.000
_refine_ls_structure_factor_coef Fsqd
_refine_ls_weighting_details 'calc w=1/[\s^2^(Fo^2^)+(0.0654P)^2^+2.7083P] where P=(Fo^2^+2Fc^2^)/3'
_refine_ls_weighting_scheme calc
_refine_ls_wR_factor_gt 0.1176
_refine_ls_wR_factor_ref 0.1234
_reflns_number_gt 10838
_reflns_number_total 12514
_reflns_threshold_expression I>2\s(I)
_cod_data_source_file om300032c_si_001.cif
_cod_data_source_block Compound1
_cod_depositor_comments
;
The following automatic conversions were performed:

'_symmetry_cell_setting' value 'Monoclinic' changed to 'monoclinic'
according to /home/saulius/struct/CIF-dictionaries/cif_core.dic
dictionary named 'cif_core.dic' version 2.4.1 from 2010-06-29.

Automatic conversion script
Id: cif_fix_values 1715 2011-07-08 13:25:40Z adriana 
;
_cod_original_sg_symbol_H-M P2(1)/c
_cod_database_code 4078005

loop_
_symmetry_equiv_pos_as_xyz
'x, y, z'
'-x, y+1/2, -z+1/2'
'-x, -y, -z'
'x, -y-1/2, z-1/2'

loop_
_atom_site_label
_atom_site_type_symbol
_atom_site_fract_x
_atom_site_fract_y
_atom_site_fract_z
_atom_site_U_iso_or_equiv
_atom_site_adp_type
_atom_site_occupancy
_atom_site_symmetry_multiplicity
_atom_site_calc_flag
_atom_site_refinement_flags
Mg1 Mg 0.068829(19) 0.26629(3) 0.29403(3) 0.01762(10) Uani 1 1 d .
Al1 Al 0.192320(18) 0.24697(3) 0.34547(3) 0.02605(10) Uani 1 1 d .
N1 N 0.02127(5) 0.15723(7) 0.25945(8) 0.0199(2) Uani 1 1 d .
B1 B -0.05682(6) 0.26022(9) 0.18443(10) 0.0193(3) Uani 1 1 d .
H1B1 H -0.1009(7) 0.2565(10) 0.1445(12) 0.021(4) Uiso 1 1 d .
C1 C 0.13562(7) 0.30339(12) 0.42066(11) 0.0348(4) Uani 1 1 d D
H1A H 0.1702(6) 0.3135(13) 0.4690(14) 0.052 Uiso 1 1 d D
H1B H 0.1082(8) 0.2714(11) 0.4499(15) 0.052 Uiso 1 1 d D
H1C H 0.1171(8) 0.3592(10) 0.4059(15) 0.052 Uiso 1 1 d D
Mg2 Mg -0.590466(19) 0.47862(3) -0.30396(3) 0.01916(10) Uani 1 1 d .
Al2 Al -0.704276(18) 0.47640(3) -0.36793(3) 0.02445(10) Uani 1 1 d .
N2 N -0.03424(5) 0.17046(7) 0.21138(8) 0.0201(2) Uani 1 1 d .
B2 B -0.46146(6) 0.47160(9) -0.21488(11) 0.0210(3) Uani 1 1 d .
H2B2 H -0.4156(7) 0.4697(10) -0.1848(12) 0.021(4) Uiso 1 1 d .
C2 C 0.15090(7) 0.20341(10) 0.21480(11) 0.0285(3) Uani 1 1 d D
H2A H 0.1846(6) 0.1755(11) 0.1981(14) 0.043 Uiso 1 1 d D
H2B H 0.1387(8) 0.2437(10) 0.1625(13) 0.043 Uiso 1 1 d D
H2C H 0.1203(7) 0.1603(10) 0.2056(14) 0.043 Uiso 1 1 d D
N3 N -0.00355(5) 0.31876(7) 0.34665(8) 0.0179(2) Uani 1 1 d .
C3 C 0.22503(7) 0.15311(13) 0.43084(15) 0.0446(4) Uani 1 1 d .
H56A H 0.2426 0.1125 0.3937 0.067 Uiso 1 1 calc R
H56B H 0.1945 0.1257 0.4563 0.067 Uiso 1 1 calc R
H56C H 0.2542 0.1746 0.4848 0.067 Uiso 1 1 calc R
N4 N -0.05419(5) 0.31116(7) 0.27843(8) 0.0180(2) Uani 1 1 d .
C4 C 0.24692(7) 0.33589(12) 0.32687(14) 0.0392(4) Uani 1 1 d .
H50A H 0.2680 0.3180 0.2777 0.059 Uiso 1 1 calc R
H50B H 0.2740 0.3462 0.3882 0.059 Uiso 1 1 calc R
H50C H 0.2258 0.3875 0.3055 0.059 Uiso 1 1 calc R
N5 N 0.03638(5) 0.32726(7) 0.16302(8) 0.0193(2) Uani 1 1 d .
N6 N -0.01950(5) 0.30552(7) 0.12266(8) 0.0187(2) Uani 1 1 d .
N7 N -0.55394(5) 0.41754(7) -0.17253(8) 0.0211(2) Uani 1 1 d .
N8 N -0.49543(5) 0.42831(7) -0.14653(8) 0.0200(2) Uani 1 1 d .
N9 N -0.52835(5) 0.42120(7) -0.36945(8) 0.0202(2) Uani 1 1 d .
N10 N -0.47339(5) 0.42676(7) -0.31425(8) 0.0200(2) Uani 1 1 d .
N11 N -0.53706(5) 0.58412(7) -0.26398(8) 0.0235(2) Uani 1 1 d .
C11 C -0.03537(6) 0.34085(8) 0.03380(9) 0.0216(3) Uani 1 1 d .
N12 N -0.48035(5) 0.56400(7) -0.23028(8) 0.0226(2) Uani 1 1 d .
C13 C -0.06240(6) 0.09653(9) 0.19721(10) 0.0242(3) Uani 1 1 d .
C15 C -0.44806(7) 0.63444(9) -0.21754(10) 0.0262(3) Uani 1 1 d .
C16 C -0.56941(6) 0.37670(9) -0.09884(10) 0.0256(3) Uani 1 1 d .
C17 C -0.01612(6) 0.36631(8) 0.41780(9) 0.0194(2) Uani 1 1 d .
C18 C -0.47548(6) 0.39538(9) -0.05743(10) 0.0236(3) Uani 1 1 d .
C19 C 0.05444(6) 0.37653(8) 0.09862(10) 0.0224(3) Uani 1 1 d .
C20 C -0.07372(6) 0.38991(8) 0.39577(10) 0.0221(3) Uani 1 1 d .
H20A H -0.0932 0.4238 0.4339 0.027 Uiso 1 1 calc R
C21 C -0.02423(7) 0.03417(9) 0.23604(10) 0.0272(3) Uani 1 1 d .
H21A H -0.0317 -0.0243 0.2366 0.033 Uiso 1 1 calc R
C22 C -0.48438(7) 0.70188(9) -0.24264(11) 0.0301(3) Uani 1 1 d .
H22A H -0.4741 0.7595 -0.2408 0.036 Uiso 1 1 calc R
C24 C -0.43582(6) 0.39350(9) -0.36320(10) 0.0233(3) Uani 1 1 d .
C26 C 0.01079(7) 0.38624(9) 0.01649(10) 0.0257(3) Uani 1 1 d .
H26A H 0.0125 0.4177 -0.0400 0.031 Uiso 1 1 calc R
C27 C -0.68290(7) 0.53460(11) -0.23841(11) 0.0323(3) Uani 1 1 d D
H27A H -0.7088(7) 0.5109(12) -0.1994(14) 0.048 Uiso 1 1 d D
H27B H -0.6951(8) 0.5942(9) -0.2500(15) 0.048 Uiso 1 1 d D
H27C H -0.6450(6) 0.5381(12) -0.1964(14) 0.048 Uiso 1 1 d D
C28 C -0.09663(6) 0.35393(8) 0.30712(10) 0.0205(3) Uani 1 1 d .
C29 C 0.02731(6) 0.07440(8) 0.27418(10) 0.0233(3) Uani 1 1 d .
C30 C 0.02683(6) 0.38822(9) 0.50807(10) 0.0257(3) Uani 1 1 d .
H30A H 0.0435 0.3367 0.5399 0.038 Uiso 1 1 calc R
H30B H 0.0078 0.4195 0.5522 0.038 Uiso 1 1 calc R
H30C H 0.0573 0.4228 0.4911 0.038 Uiso 1 1 calc R
C31 C -0.52148(7) 0.36160(9) -0.02551(10) 0.0273(3) Uani 1 1 d .
H31A H -0.5207 0.3338 0.0343 0.033 Uiso 1 1 calc R
C33 C -0.12413(7) 0.08950(11) 0.14901(12) 0.0351(4) Uani 1 1 d .
H33A H -0.1305 0.1166 0.0853 0.053 Uiso 1 1 calc R
H33B H -0.1477 0.1170 0.1891 0.053 Uiso 1 1 calc R
H33C H -0.1348 0.0302 0.1410 0.053 Uiso 1 1 calc R
C34 C -0.37248(6) 0.39345(11) -0.32457(12) 0.0310(3) Uani 1 1 d .
H34A H -0.3642 0.3706 -0.2587 0.047 Uiso 1 1 calc R
H34B H -0.3579 0.4509 -0.3234 0.047 Uiso 1 1 calc R
H34C H -0.3538 0.3588 -0.3663 0.047 Uiso 1 1 calc R
C35 C 0.11304(7) 0.41436(10) 0.11994(12) 0.0313(3) Uani 1 1 d .
H35A H 0.1297 0.4090 0.1893 0.047 Uiso 1 1 calc R
H35B H 0.1105 0.4738 0.1020 0.047 Uiso 1 1 calc R
H35C H 0.1374 0.3852 0.0825 0.047 Uiso 1 1 calc R
C36 C -0.38439(7) 0.63283(11) -0.18368(13) 0.0371(4) Uani 1 1 d .
H36A H -0.3744 0.6008 -0.1232 0.056 Uiso 1 1 calc R
H36B H -0.3700 0.6903 -0.1724 0.056 Uiso 1 1 calc R
H36C H -0.3670 0.6063 -0.2332 0.056 Uiso 1 1 calc R
C37 C 0.08276(7) 0.03705(9) 0.32534(11) 0.0309(3) Uani 1 1 d .
H37A H 0.1027 0.0766 0.3740 0.046 Uiso 1 1 calc R
H37B H 0.1067 0.0251 0.2784 0.046 Uiso 1 1 calc R
H37C H 0.0753 -0.0151 0.3573 0.046 Uiso 1 1 calc R
C38 C -0.15660(6) 0.35766(10) 0.24912(11) 0.0283(3) Uani 1 1 d .
H38A H -0.1562 0.3774 0.1835 0.042 Uiso 1 1 calc R
H38B H -0.1792 0.3963 0.2801 0.042 Uiso 1 1 calc R
H38C H -0.1738 0.3017 0.2457 0.042 Uiso 1 1 calc R
C39 C -0.53926(7) 0.66801(9) -0.27121(11) 0.0276(3) Uani 1 1 d .
C40 C -0.65318(7) 0.53077(10) -0.45071(11) 0.0295(3) Uani 1 1 d D
H40A H -0.6677(8) 0.5018(11) -0.5113(12) 0.044 Uiso 1 1 d D
H40B H -0.6113(6) 0.5374(12) -0.4466(14) 0.044 Uiso 1 1 d D
H40C H -0.6684(8) 0.5888(9) -0.4581(14) 0.044 Uiso 1 1 d D
C41 C -0.09326(7) 0.33047(10) -0.02998(10) 0.0291(3) Uani 1 1 d .
H41A H -0.1023 0.2707 -0.0384 0.044 Uiso 1 1 calc R
H41B H -0.0935 0.3559 -0.0933 0.044 Uiso 1 1 calc R
H41C H -0.1220 0.3580 -0.0002 0.044 Uiso 1 1 calc R
C42 C -0.46657(6) 0.36464(9) -0.45101(11) 0.0267(3) Uani 1 1 d .
H42A H -0.4518 0.3374 -0.5004 0.032 Uiso 1 1 calc R
C43 C -0.52400(6) 0.38366(9) -0.45237(10) 0.0229(3) Uani 1 1 d .
C44 C -0.57466(7) 0.36850(11) -0.53250(11) 0.0319(3) Uani 1 1 d .
H44A H -0.6081 0.3548 -0.5051 0.048 Uiso 1 1 calc R
H44B H -0.5665 0.3217 -0.5725 0.048 Uiso 1 1 calc R
H44C H -0.5827 0.4190 -0.5725 0.048 Uiso 1 1 calc R
C45 C -0.41420(7) 0.39892(11) -0.00635(11) 0.0330(3) Uani 1 1 d .
H45A H -0.3901 0.3750 -0.0480 0.050 Uiso 1 1 calc R
H45B H -0.4090 0.3667 0.0540 0.050 Uiso 1 1 calc R
H45C H -0.4031 0.4574 0.0085 0.050 Uiso 1 1 calc R
C47 C -0.63002(7) 0.35294(13) -0.10034(13) 0.0401(4) Uani 1 1 d .
H47A H -0.6546 0.4024 -0.1153 0.060 Uiso 1 1 calc R
H47B H -0.6330 0.3309 -0.0368 0.060 Uiso 1 1 calc R
H47C H -0.6423 0.3099 -0.1499 0.060 Uiso 1 1 calc R
C48 C -0.67893(7) 0.35653(10) -0.35583(13) 0.0341(3) Uani 1 1 d D
H48A H -0.7005(8) 0.3253(13) -0.3146(13) 0.051 Uiso 1 1 d D
H48B H -0.6379(6) 0.3432(14) -0.3311(14) 0.051 Uiso 1 1 d D
H48C H -0.6893(8) 0.3314(13) -0.4217(10) 0.051 Uiso 1 1 d D
C49 C -0.59444(8) 0.71325(10) -0.30501(14) 0.0391(4) Uani 1 1 d .
H49A H -0.6159 0.6867 -0.3642 0.059 Uiso 1 1 calc R
H49B H -0.5866 0.7718 -0.3185 0.059 Uiso 1 1 calc R
H49C H -0.6171 0.7110 -0.2546 0.059 Uiso 1 1 calc R
C54 C -0.78417(7) 0.49562(11) -0.43219(13) 0.0363(4) Uani 1 1 d .
H54A H -0.8095 0.4704 -0.3937 0.055 Uiso 1 1 calc R
H54B H -0.7915 0.4700 -0.4967 0.055 Uiso 1 1 calc R
H54C H -0.7915 0.5560 -0.4383 0.055 Uiso 1 1 calc R
C1S C -0.25931(8) 0.32534(13) -0.03294(14) 0.0431(4) Uani 1 1 d .
C2S C -0.24889(7) 0.29319(12) -0.11944(14) 0.0418(4) Uani 1 1 d .
H2SA H -0.2492 0.2342 -0.1283 0.050 Uiso 1 1 calc R
C3S C -0.23828(8) 0.34299(13) -0.19137(15) 0.0451(4) Uani 1 1 d .
H3SA H -0.2313 0.3188 -0.2493 0.054 Uiso 1 1 calc R
C4S C -0.23757(8) 0.43008(13) -0.18031(16) 0.0472(4) Uani 1 1 d .
H4SA H -0.2301 0.4653 -0.2305 0.057 Uiso 1 1 calc R
C5S C -0.24762(8) 0.46377(12) -0.09760(17) 0.0506(5) Uani 1 1 d .
H5SA H -0.2476 0.5229 -0.0899 0.061 Uiso 1 1 calc R
C6S C -0.25841(8) 0.41049(13) -0.02105(15) 0.0455(4) Uani 1 1 d .
H6SA H -0.2649 0.4343 0.0374 0.055 Uiso 1 1 calc R
C7S C -0.27100(11) 0.26964(18) 0.04501(17) 0.0654(7) Uani 1 1 d .
H7SA H -0.2711 0.3028 0.1034 0.098 Uiso 1 1 calc R
H7SB H -0.2411 0.2266 0.0595 0.098 Uiso 1 1 calc R
H7SC H -0.3085 0.2428 0.0236 0.098 Uiso 1 1 calc R

loop_
_atom_site_aniso_label
_atom_site_aniso_U_11
_atom_site_aniso_U_22
_atom_site_aniso_U_33
_atom_site_aniso_U_23
_atom_site_aniso_U_13
_atom_site_aniso_U_12
Mg1 0.0201(2) 0.0157(2) 0.0167(2) -0.00035(15) 0.00298(16) 0.00031(16)
Al1 0.0201(2) 0.0328(2) 0.0253(2) 0.00219(17) 0.00480(16) 0.00379(16)
N1 0.0243(5) 0.0163(5) 0.0194(5) -0.0004(4) 0.0053(4) 0.0006(4)
B1 0.0211(7) 0.0186(7) 0.0182(6) -0.0010(5) 0.0040(5) -0.0012(5)
C1 0.0226(7) 0.0553(10) 0.0245(7) -0.0128(7) 0.0005(6) 0.0042(7)
Mg2 0.0205(2) 0.0180(2) 0.0184(2) 0.00089(16) 0.00283(16) 0.00236(16)
Al2 0.0194(2) 0.0293(2) 0.0238(2) 0.00348(16) 0.00250(16) 0.00502(16)
N2 0.0238(5) 0.0177(5) 0.0195(5) -0.0025(4) 0.0060(4) -0.0037(4)
B2 0.0214(7) 0.0208(7) 0.0202(7) -0.0001(5) 0.0027(5) -0.0021(5)
C2 0.0302(7) 0.0296(7) 0.0273(7) -0.0026(6) 0.0099(6) 0.0035(6)
N3 0.0203(5) 0.0169(5) 0.0161(5) 0.0001(4) 0.0031(4) 0.0002(4)
C3 0.0259(8) 0.0561(11) 0.0509(11) 0.0217(9) 0.0058(7) 0.0055(7)
N4 0.0188(5) 0.0177(5) 0.0178(5) 0.0003(4) 0.0041(4) -0.0007(4)
C4 0.0319(8) 0.0421(9) 0.0419(9) 0.0020(7) 0.0039(7) -0.0053(7)
N5 0.0206(5) 0.0194(5) 0.0180(5) -0.0006(4) 0.0047(4) -0.0014(4)
N6 0.0214(5) 0.0177(5) 0.0163(5) -0.0008(4) 0.0026(4) -0.0002(4)
N7 0.0201(5) 0.0222(5) 0.0211(5) 0.0031(4) 0.0046(4) 0.0009(4)
N8 0.0202(5) 0.0204(5) 0.0183(5) 0.0005(4) 0.0013(4) 0.0000(4)
N9 0.0202(5) 0.0196(5) 0.0202(5) -0.0005(4) 0.0027(4) -0.0004(4)
N10 0.0186(5) 0.0199(5) 0.0213(5) 0.0016(4) 0.0038(4) 0.0001(4)
N11 0.0282(6) 0.0183(5) 0.0236(6) -0.0004(4) 0.0043(5) 0.0013(4)
C11 0.0298(7) 0.0184(6) 0.0162(6) -0.0010(5) 0.0038(5) 0.0048(5)
N12 0.0255(6) 0.0203(5) 0.0216(5) -0.0006(4) 0.0038(4) -0.0038(4)
C13 0.0334(7) 0.0210(6) 0.0206(6) -0.0049(5) 0.0114(5) -0.0087(5)
C15 0.0363(8) 0.0225(7) 0.0208(6) -0.0029(5) 0.0084(6) -0.0092(6)
C16 0.0286(7) 0.0263(7) 0.0236(7) 0.0054(5) 0.0090(5) 0.0040(5)
C17 0.0255(6) 0.0162(6) 0.0178(6) 0.0008(5) 0.0078(5) 0.0002(5)
C18 0.0298(7) 0.0216(6) 0.0177(6) -0.0008(5) 0.0013(5) 0.0023(5)
C19 0.0290(7) 0.0197(6) 0.0205(6) 0.0001(5) 0.0098(5) -0.0001(5)
C20 0.0242(6) 0.0208(6) 0.0237(6) -0.0007(5) 0.0102(5) 0.0014(5)
C21 0.0442(8) 0.0163(6) 0.0246(7) -0.0028(5) 0.0151(6) -0.0062(6)
C22 0.0471(9) 0.0191(7) 0.0258(7) -0.0023(5) 0.0116(6) -0.0069(6)
C24 0.0244(7) 0.0213(6) 0.0260(7) 0.0048(5) 0.0098(5) 0.0022(5)
C26 0.0352(8) 0.0245(7) 0.0188(6) 0.0044(5) 0.0087(5) 0.0029(6)
C27 0.0340(8) 0.0377(9) 0.0239(7) 0.0010(6) 0.0033(6) 0.0024(7)
C28 0.0204(6) 0.0184(6) 0.0240(6) 0.0031(5) 0.0080(5) 0.0000(5)
C29 0.0372(8) 0.0168(6) 0.0188(6) -0.0007(5) 0.0124(5) 0.0010(5)
C30 0.0286(7) 0.0306(7) 0.0180(6) -0.0061(5) 0.0053(5) 0.0026(6)
C31 0.0331(8) 0.0296(7) 0.0195(6) 0.0050(5) 0.0064(5) 0.0037(6)
C33 0.0350(8) 0.0325(8) 0.0376(8) -0.0078(7) 0.0070(7) -0.0156(7)
C34 0.0228(7) 0.0376(8) 0.0345(8) 0.0072(6) 0.0101(6) 0.0034(6)
C35 0.0311(8) 0.0320(8) 0.0335(8) 0.0042(6) 0.0125(6) -0.0074(6)
C36 0.0378(9) 0.0323(8) 0.0399(9) -0.0026(7) 0.0051(7) -0.0155(7)
C37 0.0437(9) 0.0197(7) 0.0306(7) 0.0038(6) 0.0110(6) 0.0086(6)
C38 0.0198(6) 0.0302(7) 0.0351(8) -0.0016(6) 0.0064(6) -0.0001(5)
C39 0.0415(8) 0.0185(6) 0.0238(7) -0.0017(5) 0.0091(6) 0.0004(6)
C40 0.0307(8) 0.0315(8) 0.0266(7) 0.0061(6) 0.0067(6) 0.0047(6)
C41 0.0334(8) 0.0298(7) 0.0206(7) 0.0002(5) -0.0022(6) 0.0045(6)
C42 0.0289(7) 0.0279(7) 0.0258(7) -0.0015(6) 0.0113(6) 0.0024(6)
C43 0.0284(7) 0.0209(6) 0.0205(6) -0.0010(5) 0.0073(5) 0.0003(5)
C44 0.0340(8) 0.0380(8) 0.0229(7) -0.0100(6) 0.0038(6) 0.0008(6)
C45 0.0333(8) 0.0371(8) 0.0233(7) 0.0022(6) -0.0063(6) -0.0015(6)
C47 0.0289(8) 0.0539(11) 0.0395(9) 0.0201(8) 0.0119(7) 0.0013(7)
C48 0.0356(8) 0.0316(8) 0.0364(8) 0.0067(7) 0.0102(7) 0.0103(6)
C49 0.0508(10) 0.0204(7) 0.0453(10) -0.0009(7) 0.0081(8) 0.0090(7)
C54 0.0256(7) 0.0402(9) 0.0392(9) -0.0016(7) -0.0023(6) 0.0073(6)
C1S 0.0310(8) 0.0493(11) 0.0461(10) -0.0064(8) 0.0014(7) -0.0047(7)
C2S 0.0292(8) 0.0452(10) 0.0476(10) -0.0179(8) 0.0004(7) 0.0040(7)
C3S 0.0369(9) 0.0493(11) 0.0487(11) -0.0114(9) 0.0082(8) 0.0037(8)
C4S 0.0340(9) 0.0499(11) 0.0574(12) 0.0002(9) 0.0091(8) -0.0054(8)
C5S 0.0366(9) 0.0353(9) 0.0793(15) -0.0162(9) 0.0107(9) -0.0043(7)
C6S 0.0340(9) 0.0499(11) 0.0516(11) -0.0220(9) 0.0065(8) -0.0029(8)
C7S 0.0574(13) 0.0840(18) 0.0485(12) 0.0136(12) -0.0035(10) -0.0118(12)

loop_
_atom_type_symbol
_atom_type_description
_atom_type_scat_dispersion_real
_atom_type_scat_dispersion_imag
_atom_type_scat_source
C C 0.0033 0.0016 'International Tables Vol C Tables 4.2.6.8 and 6.1.1.4'
H H 0.0000 0.0000 'International Tables Vol C Tables 4.2.6.8 and 6.1.1.4'
B B 0.0013 0.0007 'International Tables Vol C Tables 4.2.6.8 and 6.1.1.4'
N N 0.0061 0.0033 'International Tables Vol C Tables 4.2.6.8 and 6.1.1.4'
Mg Mg 0.0486 0.0363 'International Tables Vol C Tables 4.2.6.8 and 6.1.1.4'
Al Al 0.0645 0.0514 'International Tables Vol C Tables 4.2.6.8 and 6.1.1.4'

loop_
_geom_angle_atom_site_label_1
_geom_angle_atom_site_label_2
_geom_angle_atom_site_label_3
_geom_angle
N1 Mg1 N5 95.69(5)
N1 Mg1 N3 88.26(4)
N5 Mg1 N3 87.10(4)
N1 Mg1 C1 132.79(6)
N5 Mg1 C1 131.39(6)
N3 Mg1 C1 96.30(5)
N1 Mg1 C2 89.93(5)
N5 Mg1 C2 88.43(5)
N3 Mg1 C2 174.99(5)
C1 Mg1 C2 88.36(6)
N1 Mg1 Al1 116.47(4)
N5 Mg1 Al1 116.11(4)
N3 Mg1 Al1 142.15(3)
C1 Mg1 Al1 45.86(4)
C2 Mg1 Al1 42.52(4)
N1 Mg1 H1B 111.3(4)
N5 Mg1 H1B 150.1(5)
N3 Mg1 H1B 81.3(5)
C1 Mg1 H1B 25.8(3)
C2 Mg1 H1B 103.7(5)
Al1 Mg1 H1B 63.6(5)
N1 Mg1 H1C 150.9(5)
N5 Mg1 H1C 110.4(4)
N3 Mg1 H1C 80.6(5)
C1 Mg1 H1C 25.5(3)
C2 Mg1 H1C 103.1(5)
Al1 Mg1 H1C 63.8(5)
H1B Mg1 H1C 40.7(5)
C3 Al1 C4 115.91(8)
C3 Al1 C2 110.49(8)
C4 Al1 C2 109.55(7)
C3 Al1 C1 103.40(8)
C4 Al1 C1 105.77(8)
C2 Al1 C1 111.48(6)
C3 Al1 Mg1 118.94(6)
C4 Al1 Mg1 123.54(6)
C2 Al1 Mg1 62.07(4)
C1 Al1 Mg1 49.44(4)
C29 N1 N2 106.83(11)
C29 N1 Mg1 138.86(10)
N2 N1 Mg1 114.20(8)
N4 B1 N6 108.21(10)
N4 B1 N2 109.02(10)
N6 B1 N2 111.01(11)
N4 B1 H1B1 109.6(9)
N6 B1 H1B1 110.0(9)
N2 B1 H1B1 109.0(9)
Al1 C1 Mg1 84.70(6)
Al1 C1 H1A 83.3(13)
Mg1 C1 H1A 168.0(13)
Al1 C1 H1B 123.1(13)
Mg1 C1 H1B 76.7(12)
H1A C1 H1B 109.5(15)
Al1 C1 H1C 125.8(12)
Mg1 C1 H1C 81.8(12)
H1A C1 H1C 105.9(15)
H1B C1 H1C 104.2(14)
N9 Mg2 N7 89.18(5)
N9 Mg2 N11 91.36(5)
N7 Mg2 N11 91.05(5)
N9 Mg2 C40 97.96(5)
N7 Mg2 C40 166.16(5)
N11 Mg2 C40 100.57(5)
N9 Mg2 Al2 126.97(4)
N7 Mg2 Al2 119.51(4)
N11 Mg2 Al2 127.76(4)
C40 Mg2 Al2 46.98(4)
N9 Mg2 C27 170.38(5)
N7 Mg2 C27 93.89(5)
N11 Mg2 C27 97.69(5)
C40 Mg2 C27 77.23(5)
Al2 Mg2 C27 43.98(4)
N9 Mg2 C48 98.05(5)
N7 Mg2 C48 93.28(5)
N11 Mg2 C48 169.69(5)
C40 Mg2 C48 74.05(5)
Al2 Mg2 C48 42.32(3)
C27 Mg2 C48 72.69(5)
N9 Mg2 H27C 166.9(4)
N7 Mg2 H27C 78.8(4)
N11 Mg2 H27C 83.8(4)
C40 Mg2 H27C 94.9(4)
Al2 Mg2 H27C 64.6(3)
C27 Mg2 H27C 20.8(3)
C48 Mg2 H27C 87.9(4)
N9 Mg2 H40B 80.1(4)
N7 Mg2 H40B 168.5(4)
N11 Mg2 H40B 85.0(4)
C40 Mg2 H40B 24.1(3)
Al2 Mg2 H40B 71.0(4)
C27 Mg2 H40B 97.3(4)
C48 Mg2 H40B 92.5(4)
H27C Mg2 H40B 111.4(6)
C54 Al2 C48 115.90(8)
C54 Al2 C27 112.64(7)
C48 Al2 C27 110.35(7)
C54 Al2 C40 107.89(7)
C48 Al2 C40 104.37(7)
C27 Al2 C40 104.69(7)
C54 Al2 Mg2 167.34(6)
C48 Al2 Mg2 73.57(5)
C27 Al2 Mg2 69.01(5)
C40 Al2 Mg2 60.29(5)
C13 N2 N1 109.70(11)
C13 N2 B1 129.36(12)
N1 N2 B1 120.90(10)
N12 B2 N8 109.82(11)
N12 B2 N10 108.74(11)
N8 B2 N10 109.74(11)
N12 B2 H2B2 108.7(9)
N8 B2 H2B2 111.0(9)
N10 B2 H2B2 108.7(9)
Al1 C2 Mg1 75.41(5)
Al1 C2 H2A 96.1(12)
Mg1 C2 H2A 168.7(11)
Al1 C2 H2B 118.3(12)
Mg1 C2 H2B 86.6(11)
H2A C2 H2B 104.2(14)
Al1 C2 H2C 124.3(11)
Mg1 C2 H2C 74.2(11)
H2A C2 H2C 105.6(14)
H2B C2 H2C 105.3(14)
C17 N3 N4 105.74(10)
C17 N3 Mg1 141.96(9)
N4 N3 Mg1 111.53(8)
Al1 C3 H56A 109.5
Al1 C3 H56B 109.5
H56A C3 H56B 109.5
Al1 C3 H56C 109.5
H56A C3 H56C 109.5
H56B C3 H56C 109.5
C28 N4 N3 110.30(10)
C28 N4 B1 128.63(11)
N3 N4 B1 121.07(10)
Al1 C4 H50A 109.5
Al1 C4 H50B 109.5
H50A C4 H50B 109.5
Al1 C4 H50C 109.5
H50A C4 H50C 109.5
H50B C4 H50C 109.5
C19 N5 N6 106.71(11)
C19 N5 Mg1 139.62(10)
N6 N5 Mg1 113.28(8)
C11 N6 N5 109.65(11)
C11 N6 B1 129.26(11)
N5 N6 B1 120.28(10)
C16 N7 N8 106.34(11)
C16 N7 Mg2 140.66(10)
N8 N7 Mg2 112.63(8)
C18 N8 N7 109.80(11)
C18 N8 B2 128.64(12)
N7 N8 B2 121.55(10)
C43 N9 N10 106.53(11)
C43 N9 Mg2 140.06(10)
N10 N9 Mg2 113.28(8)
C24 N10 N9 109.85(11)
C24 N10 B2 129.05(12)
N9 N10 B2 120.96(11)
C39 N11 N12 106.22(12)
C39 N11 Mg2 139.59(11)
N12 N11 Mg2 113.60(8)
N6 C11 C26 107.64(12)
N6 C11 C41 123.83(13)
C26 C11 C41 128.52(13)
C15 N12 N11 110.08(12)
C15 N12 B2 129.31(12)
N11 N12 B2 120.59(11)
N2 C13 C21 107.71(13)
N2 C13 C33 123.08(13)
C21 C13 C33 129.20(13)
N12 C15 C22 107.72(13)
N12 C15 C36 122.71(14)
C22 C15 C36 129.56(14)
N7 C16 C31 110.11(13)
N7 C16 C47 122.36(13)
C31 C16 C47 127.53(13)
N3 C17 C20 110.45(12)
N3 C17 C30 123.23(12)
C20 C17 C30 126.31(12)
N8 C18 C31 107.80(12)
N8 C18 C45 123.61(13)
C31 C18 C45 128.58(13)
N5 C19 C26 109.81(12)
N5 C19 C35 121.37(13)
C26 C19 C35 128.80(13)
C28 C20 C17 105.92(12)
C28 C20 H20A 127.0
C17 C20 H20A 127.0
C13 C21 C29 106.04(12)
C13 C21 H21A 127.0
C29 C21 H21A 127.0
C15 C22 C39 105.82(13)
C15 C22 H22A 127.1
C39 C22 H22A 127.1
N10 C24 C42 107.80(12)
N10 C24 C34 122.83(13)
C42 C24 C34 129.34(13)
C11 C26 C19 106.18(12)
C11 C26 H26A 126.9
C19 C26 H26A 126.9
Al2 C27 Mg2 67.00(5)
Al2 C27 H27A 105.0(12)
Mg2 C27 H27A 135.5(12)
Al2 C27 H27B 106.3(12)
Mg2 C27 H27B 119.2(11)
H27A C27 H27B 105.3(14)
Al2 C27 H27C 127.2(12)
Mg2 C27 H27C 60.6(12)
H27A C27 H27C 107.1(14)
H27B C27 H27C 104.3(14)
N4 C28 C20 107.59(12)
N4 C28 C38 123.21(12)
C20 C28 C38 129.21(13)
N1 C29 C21 109.71(13)
N1 C29 C37 121.62(13)
C21 C29 C37 128.67(13)
C17 C30 H30A 109.5
C17 C30 H30B 109.5
H30A C30 H30B 109.5
C17 C30 H30C 109.5
H30A C30 H30C 109.5
H30B C30 H30C 109.5
C18 C31 C16 105.95(12)
C18 C31 H31A 127.0
C16 C31 H31A 127.0
C13 C33 H33A 109.5
C13 C33 H33B 109.5
H33A C33 H33B 109.5
C13 C33 H33C 109.5
H33A C33 H33C 109.5
H33B C33 H33C 109.5
C24 C34 H34A 109.5
C24 C34 H34B 109.5
H34A C34 H34B 109.5
C24 C34 H34C 109.5
H34A C34 H34C 109.5
H34B C34 H34C 109.5
C19 C35 H35A 109.5
C19 C35 H35B 109.5
H35A C35 H35B 109.5
C19 C35 H35C 109.5
H35A C35 H35C 109.5
H35B C35 H35C 109.5
C15 C36 H36A 109.5
C15 C36 H36B 109.5
H36A C36 H36B 109.5
C15 C36 H36C 109.5
H36A C36 H36C 109.5
H36B C36 H36C 109.5
C29 C37 H37A 109.5
C29 C37 H37B 109.5
H37A C37 H37B 109.5
C29 C37 H37C 109.5
H37A C37 H37C 109.5
H37B C37 H37C 109.5
C28 C38 H38A 109.5
C28 C38 H38B 109.5
H38A C38 H38B 109.5
C28 C38 H38C 109.5
H38A C38 H38C 109.5
H38B C38 H38C 109.5
N11 C39 C22 110.17(14)
N11 C39 C49 121.70(14)
C22 C39 C49 128.13(14)
Al2 C40 Mg2 72.72(5)
Al2 C40 H40A 99.0(12)
Mg2 C40 H40A 129.0(11)
Al2 C40 H40B 136.2(12)
Mg2 C40 H40B 63.6(12)
H40A C40 H40B 105.7(14)
Al2 C40 H40C 102.0(11)
Mg2 C40 H40C 123.7(11)
H40A C40 H40C 107.3(14)
H40B C40 H40C 104.3(14)
C11 C41 H41A 109.5
C11 C41 H41B 109.5
H41A C41 H41B 109.5
C11 C41 H41C 109.5
H41A C41 H41C 109.5
H41B C41 H41C 109.5
C24 C42 C43 105.95(12)
C24 C42 H42A 127.0
C43 C42 H42A 127.0
N9 C43 C42 109.86(13)
N9 C43 C44 122.49(13)
C42 C43 C44 127.63(13)
C43 C44 H44A 109.5
C43 C44 H44B 109.5
H44A C44 H44B 109.5
C43 C44 H44C 109.5
H44A C44 H44C 109.5
H44B C44 H44C 109.5
C18 C45 H45A 109.5
C18 C45 H45B 109.5
H45A C45 H45B 109.5
C18 C45 H45C 109.5
H45A C45 H45C 109.5
H45B C45 H45C 109.5
C16 C47 H47A 109.5
C16 C47 H47B 109.5
H47A C47 H47B 109.5
C16 C47 H47C 109.5
H47A C47 H47C 109.5
H47B C47 H47C 109.5
Al2 C48 Mg2 64.11(5)
Al2 C48 H48A 110.4(12)
Mg2 C48 H48A 129.9(12)
Al2 C48 H48B 119.5(13)
Mg2 C48 H48B 55.5(13)
H48A C48 H48B 106.3(14)
Al2 C48 H48C 107.0(12)
Mg2 C48 H48C 122.8(12)
H48A C48 H48C 106.7(14)
H48B C48 H48C 106.1(14)
C39 C49 H49A 109.5
C39 C49 H49B 109.5
H49A C49 H49B 109.5
C39 C49 H49C 109.5
H49A C49 H49C 109.5
H49B C49 H49C 109.5
Al2 C54 H54A 109.5
Al2 C54 H54B 109.5
H54A C54 H54B 109.5
Al2 C54 H54C 109.5
H54A C54 H54C 109.5
H54B C54 H54C 109.5
C6S C1S C2S 118.1(2)
C6S C1S C7S 120.3(2)
C2S C1S C7S 121.6(2)
C3S C2S C1S 122.41(18)
C3S C2S H2SA 118.8
C1S C2S H2SA 118.8
C2S C3S C4S 119.97(19)
C2S C3S H3SA 120.0
C4S C3S H3SA 120.0
C5S C4S C3S 119.5(2)
C5S C4S H4SA 120.3
C3S C4S H4SA 120.3
C4S C5S C6S 120.33(18)
C4S C5S H5SA 119.8
C6S C5S H5SA 119.8
C1S C6S C5S 119.68(18)
C1S C6S H6SA 120.2
C5S C6S H6SA 120.2
C1S C7S H7SA 109.5
C1S C7S H7SB 109.5
H7SA C7S H7SB 109.5
C1S C7S H7SC 109.5
H7SA C7S H7SC 109.5
H7SB C7S H7SC 109.5

loop_
_geom_bond_atom_site_label_1
_geom_bond_atom_site_label_2
_geom_bond_distance
Mg1 N1 2.0790(12)
Mg1 N5 2.0894(12)
Mg1 N3 2.1835(12)
Mg1 C1 2.2116(16)
Mg1 C2 2.6461(15)
Mg1 Al1 2.8985(6)
Mg1 H1B 2.20(2)
Mg1 H1C 2.29(2)
Al1 C3 1.9775(18)
Al1 C4 1.9801(18)
Al1 C2 2.0242(16)
Al1 C1 2.0891(16)
N1 C29 1.3411(17)
N1 N2 1.3718(16)
B1 N4 1.5459(17)
B1 N6 1.5487(18)
B1 N2 1.5495(18)
B1 H1B1 1.086(16)
C1 H1A 0.968(13)
C1 H1B 0.986(13)
C1 H1C 0.996(14)
Mg2 N9 2.1121(12)
Mg2 N7 2.1150(12)
Mg2 N11 2.1154(13)
Mg2 C40 2.4337(16)
Mg2 Al2 2.6755(6)
Mg2 C27 2.7137(17)
Mg2 C48 2.8525(19)
Mg2 H27C 2.39(2)
Mg2 H40B 2.18(2)
Al2 C54 1.9555(16)
Al2 C48 2.0025(17)
Al2 C27 2.0184(16)
Al2 C40 2.0487(16)
N2 C13 1.3515(17)
B2 N12 1.5439(19)
B2 N8 1.5461(18)
B2 N10 1.5467(18)
B2 H2B2 1.087(16)
C2 H2A 0.989(13)
C2 H2B 0.977(13)
C2 H2C 0.992(13)
N3 C17 1.3413(16)
N3 N4 1.3835(15)
C3 H56A 0.9800
C3 H56B 0.9800
C3 H56C 0.9800
N4 C28 1.3509(17)
C4 H50A 0.9800
C4 H50B 0.9800
C4 H50C 0.9800
N5 C19 1.3392(17)
N5 N6 1.3796(15)
N6 C11 1.3547(17)
N7 C16 1.3425(18)
N7 N8 1.3774(15)
N8 C18 1.3539(17)
N9 C43 1.3376(17)
N9 N10 1.3804(15)
N10 C24 1.3491(17)
N11 C39 1.3428(18)
N11 N12 1.3745(17)
C11 C26 1.382(2)
C11 C41 1.491(2)
N12 C15 1.3532(18)
C13 C21 1.382(2)
C13 C33 1.491(2)
C15 C22 1.381(2)
C15 C36 1.494(2)
C16 C31 1.393(2)
C16 C47 1.490(2)
C17 C20 1.3954(19)
C17 C30 1.4995(19)
C18 C31 1.380(2)
C18 C45 1.489(2)
C19 C26 1.395(2)
C19 C35 1.494(2)
C20 C28 1.3810(19)
C20 H20A 0.9500
C21 C29 1.391(2)
C21 H21A 0.9500
C22 C39 1.395(2)
C22 H22A 0.9500
C24 C42 1.380(2)
C24 C34 1.495(2)
C26 H26A 0.9500
C27 H27A 0.984(13)
C27 H27B 0.998(13)
C27 H27C 0.973(13)
C28 C38 1.4932(19)
C29 C37 1.492(2)
C30 H30A 0.9800
C30 H30B 0.9800
C30 H30C 0.9800
C31 H31A 0.9500
C33 H33A 0.9800
C33 H33B 0.9800
C33 H33C 0.9800
C34 H34A 0.9800
C34 H34B 0.9800
C34 H34C 0.9800
C35 H35A 0.9800
C35 H35B 0.9800
C35 H35C 0.9800
C36 H36A 0.9800
C36 H36B 0.9800
C36 H36C 0.9800
C37 H37A 0.9800
C37 H37B 0.9800
C37 H37C 0.9800
C38 H38A 0.9800
C38 H38B 0.9800
C38 H38C 0.9800
C39 C49 1.489(2)
C40 H40A 0.970(13)
C40 H40B 0.993(13)
C40 H40C 0.992(13)
C41 H41A 0.9800
C41 H41B 0.9800
C41 H41C 0.9800
C42 C43 1.399(2)
C42 H42A 0.9500
C43 C44 1.492(2)
C44 H44A 0.9800
C44 H44B 0.9800
C44 H44C 0.9800
C45 H45A 0.9800
C45 H45B 0.9800
C45 H45C 0.9800
C47 H47A 0.9800
C47 H47B 0.9800
C47 H47C 0.9800
C48 H48A 0.988(13)
C48 H48B 0.992(13)
C48 H48C 0.995(13)
C49 H49A 0.9800
C49 H49B 0.9800
C49 H49C 0.9800
C54 H54A 0.9800
C54 H54B 0.9800
C54 H54C 0.9800
C1S C6S 1.369(3)
C1S C2S 1.394(3)
C1S C7S 1.485(3)
C2S C3S 1.354(3)
C2S H2SA 0.9500
C3S C4S 1.398(3)
C3S H3SA 0.9500
C4S C5S 1.351(3)
C4S H4SA 0.9500
C5S C6S 1.439(3)
C5S H5SA 0.9500
C6S H6SA 0.9500
C7S H7SA 0.9800
C7S H7SB 0.9800
C7S H7SC 0.9800

loop_
_geom_torsion_atom_site_label_1
_geom_torsion_atom_site_label_2
_geom_torsion_atom_site_label_3
_geom_torsion_atom_site_label_4
_geom_torsion
N1 Mg1 Al1 C3 -42.20(9)
N5 Mg1 Al1 C3 -153.76(9)
N3 Mg1 Al1 C3 83.63(10)
C1 Mg1 Al1 C3 82.84(11)
C2 Mg1 Al1 C3 -99.18(10)
N1 Mg1 Al1 C4 152.89(8)
N5 Mg1 Al1 C4 41.34(8)
N3 Mg1 Al1 C4 -81.28(9)
C1 Mg1 Al1 C4 -82.06(10)
C2 Mg1 Al1 C4 95.91(9)
N1 Mg1 Al1 C2 56.98(6)
N5 Mg1 Al1 C2 -54.58(6)
N3 Mg1 Al1 C2 -177.19(8)
C1 Mg1 Al1 C2 -177.97(9)
N1 Mg1 Al1 C1 -125.05(8)
N5 Mg1 Al1 C1 123.40(8)
N3 Mg1 Al1 C1 0.78(9)
C2 Mg1 Al1 C1 177.97(9)
N5 Mg1 N1 C29 143.96(14)
N3 Mg1 N1 C29 -129.13(14)
C1 Mg1 N1 C29 -32.16(17)
C2 Mg1 N1 C29 55.54(14)
Al1 Mg1 N1 C29 21.02(15)
N5 Mg1 N1 N2 -40.46(9)
N3 Mg1 N1 N2 46.45(9)
C1 Mg1 N1 N2 143.42(9)
C2 Mg1 N1 N2 -128.88(9)
Al1 Mg1 N1 N2 -163.40(7)
C3 Al1 C1 Mg1 -116.79(8)
C4 Al1 C1 Mg1 120.93(7)
C2 Al1 C1 Mg1 1.92(9)
N1 Mg1 C1 Al1 87.02(8)
N5 Mg1 C1 Al1 -87.84(8)
N3 Mg1 C1 Al1 -179.52(6)
C2 Mg1 C1 Al1 -1.37(6)
N9 Mg2 Al2 C54 -84.4(3)
N7 Mg2 Al2 C54 161.7(3)
N11 Mg2 Al2 C54 44.0(3)
C40 Mg2 Al2 C54 -22.1(3)
C27 Mg2 Al2 C54 100.0(3)
C48 Mg2 Al2 C54 -139.9(3)
N9 Mg2 Al2 C48 55.52(7)
N7 Mg2 Al2 C48 -58.41(7)
N11 Mg2 Al2 C48 -176.12(7)
C40 Mg2 Al2 C48 117.80(8)
C27 Mg2 Al2 C48 -120.10(8)
N9 Mg2 Al2 C27 175.62(7)
N7 Mg2 Al2 C27 61.69(7)
N11 Mg2 Al2 C27 -56.02(7)
C40 Mg2 Al2 C27 -122.11(8)
C48 Mg2 Al2 C27 120.10(8)
N9 Mg2 Al2 C40 -62.27(7)
N7 Mg2 Al2 C40 -176.20(7)
N11 Mg2 Al2 C40 66.09(7)
C27 Mg2 Al2 C40 122.11(8)
C48 Mg2 Al2 C40 -117.80(8)
C29 N1 N2 C13 0.48(14)
Mg1 N1 N2 C13 -176.48(8)
C29 N1 N2 B1 178.58(11)
Mg1 N1 N2 B1 1.61(14)
N4 B1 N2 C13 115.02(14)
N6 B1 N2 C13 -125.87(14)
N4 B1 N2 N1 -62.66(15)
N6 B1 N2 N1 56.45(15)
C3 Al1 C2 Mg1 112.74(6)
C4 Al1 C2 Mg1 -118.38(7)
C1 Al1 C2 Mg1 -1.65(7)
N1 Mg1 C2 Al1 -131.36(5)
N5 Mg1 C2 Al1 132.95(5)
N3 Mg1 C2 Al1 159.9(5)
C1 Mg1 C2 Al1 1.46(7)
N1 Mg1 N3 C17 140.75(14)
N5 Mg1 N3 C17 -123.46(14)
C1 Mg1 N3 C17 7.87(16)
C2 Mg1 N3 C17 -150.4(5)
Al1 Mg1 N3 C17 7.31(18)
N1 Mg1 N3 N4 -51.44(8)
N5 Mg1 N3 N4 44.35(8)
C1 Mg1 N3 N4 175.69(9)
C2 Mg1 N3 N4 17.4(6)
Al1 Mg1 N3 N4 175.12(6)
C17 N3 N4 C28 0.56(14)
Mg1 N3 N4 C28 -171.67(8)
C17 N3 N4 B1 179.87(11)
Mg1 N3 N4 B1 7.64(13)
N6 B1 N4 C28 113.20(14)
N2 B1 N4 C28 -125.96(13)
N6 B1 N4 N3 -65.97(14)
N2 B1 N4 N3 54.86(15)
N1 Mg1 N5 C19 -139.98(14)
N3 Mg1 N5 C19 132.06(14)
C1 Mg1 N5 C19 36.23(17)
C2 Mg1 N5 C19 -50.21(14)
Al1 Mg1 N5 C19 -16.78(15)
N1 Mg1 N5 N6 31.52(9)
N3 Mg1 N5 N6 -56.44(8)
C1 Mg1 N5 N6 -152.27(9)
C2 Mg1 N5 N6 121.29(9)
Al1 Mg1 N5 N6 154.72(7)
C19 N5 N6 C11 0.40(14)
Mg1 N5 N6 C11 -173.86(8)
C19 N5 N6 B1 -170.26(11)
Mg1 N5 N6 B1 15.48(14)
N4 B1 N6 C11 -116.75(14)
N2 B1 N6 C11 123.66(14)
N4 B1 N6 N5 51.87(15)
N2 B1 N6 N5 -67.72(14)
N9 Mg2 N7 C16 -137.96(16)
N11 Mg2 N7 C16 130.70(16)
C40 Mg2 N7 C16 -16.6(3)
Al2 Mg2 N7 C16 -4.87(17)
C27 Mg2 N7 C16 32.92(16)
C48 Mg2 N7 C16 -39.94(16)
N9 Mg2 N7 N8 50.43(9)
N11 Mg2 N7 N8 -40.92(9)
C40 Mg2 N7 N8 171.8(2)
Al2 Mg2 N7 N8 -176.49(7)
C27 Mg2 N7 N8 -138.70(9)
C48 Mg2 N7 N8 148.45(9)
C16 N7 N8 C18 -0.78(15)
Mg2 N7 N8 C18 173.70(9)
C16 N7 N8 B2 178.59(12)
Mg2 N7 N8 B2 -6.93(14)
N12 B2 N8 C18 -116.27(14)
N10 B2 N8 C18 124.25(14)
N12 B2 N8 N7 64.48(15)
N10 B2 N8 N7 -54.99(16)
N7 Mg2 N9 C43 138.20(15)
N11 Mg2 N9 C43 -130.77(15)
C40 Mg2 N9 C43 -29.90(15)
Al2 Mg2 N9 C43 10.91(17)
C27 Mg2 N9 C43 29.4(4)
C48 Mg2 N9 C43 45.01(15)
N7 Mg2 N9 N10 -46.87(9)
N11 Mg2 N9 N10 44.16(9)
C40 Mg2 N9 N10 145.03(9)
Al2 Mg2 N9 N10 -174.16(7)
C27 Mg2 N9 N10 -155.7(3)
C48 Mg2 N9 N10 -140.07(9)
C43 N9 N10 C24 0.41(14)
Mg2 N9 N10 C24 -176.19(9)
C43 N9 N10 B2 176.55(11)
Mg2 N9 N10 B2 -0.05(14)
N12 B2 N10 C24 114.67(14)
N8 B2 N10 C24 -125.20(14)
N12 B2 N10 N9 -60.66(15)
N8 B2 N10 N9 59.47(15)
N9 Mg2 N11 C39 128.24(16)
N7 Mg2 N11 C39 -142.55(15)
C40 Mg2 N11 C39 29.88(16)
Al2 Mg2 N11 C39 -12.96(18)
C27 Mg2 N11 C39 -48.48(16)
C48 Mg2 N11 C39 -27.7(4)
N9 Mg2 N11 N12 -41.25(9)
N7 Mg2 N11 N12 47.96(9)
C40 Mg2 N11 N12 -139.60(9)
Al2 Mg2 N11 N12 177.56(7)
C27 Mg2 N11 N12 142.03(9)
C48 Mg2 N11 N12 162.8(3)
N5 N6 C11 C26 -0.15(15)
B1 N6 C11 C26 169.43(12)
N5 N6 C11 C41 -179.78(12)
B1 N6 C11 C41 -10.2(2)
C39 N11 N12 C15 -0.39(15)
Mg2 N11 N12 C15 172.54(9)
C39 N11 N12 B2 -178.83(12)
Mg2 N11 N12 B2 -5.91(15)
N8 B2 N12 C15 126.34(14)
N10 B2 N12 C15 -113.57(15)
N8 B2 N12 N11 -55.54(15)
N10 B2 N12 N11 64.55(15)
N1 N2 C13 C21 -0.56(15)
B1 N2 C13 C21 -178.45(12)
N1 N2 C13 C33 178.45(12)
B1 N2 C13 C33 0.6(2)
N11 N12 C15 C22 0.47(16)
B2 N12 C15 C22 178.75(13)
N11 N12 C15 C36 -178.52(13)
B2 N12 C15 C36 -0.2(2)
N8 N7 C16 C31 0.39(16)
Mg2 N7 C16 C31 -171.55(12)
N8 N7 C16 C47 -179.61(14)
Mg2 N7 C16 C47 8.4(3)
N4 N3 C17 C20 -0.61(14)
Mg1 N3 C17 C20 167.62(11)
N4 N3 C17 C30 178.37(12)
Mg1 N3 C17 C30 -13.4(2)
N7 N8 C18 C31 0.87(15)
B2 N8 C18 C31 -178.45(13)
N7 N8 C18 C45 -177.96(13)
B2 N8 C18 C45 2.7(2)
N6 N5 C19 C26 -0.50(15)
Mg1 N5 C19 C26 171.35(11)
N6 N5 C19 C35 177.93(12)
Mg1 N5 C19 C35 -10.2(2)
N3 C17 C20 C28 0.44(15)
C30 C17 C20 C28 -178.50(13)
N2 C13 C21 C29 0.42(15)
C33 C13 C21 C29 -178.52(14)
N12 C15 C22 C39 -0.36(16)
C36 C15 C22 C39 178.54(15)
N9 N10 C24 C42 -0.87(15)
B2 N10 C24 C42 -176.61(13)
N9 N10 C24 C34 177.25(12)
B2 N10 C24 C34 1.5(2)
N6 C11 C26 C19 -0.15(15)
C41 C11 C26 C19 179.46(13)
N5 C19 C26 C11 0.41(16)
C35 C19 C26 C11 -177.87(14)
C54 Al2 C27 Mg2 -166.48(7)
C48 Al2 C27 Mg2 62.26(6)
C40 Al2 C27 Mg2 -49.51(5)
N9 Mg2 C27 Al2 -21.4(3)
N7 Mg2 C27 Al2 -129.83(5)
N11 Mg2 C27 Al2 138.58(5)
C40 Mg2 C27 Al2 39.42(5)
C48 Mg2 C27 Al2 -37.60(5)
N3 N4 C28 C20 -0.30(14)
B1 N4 C28 C20 -179.55(12)
N3 N4 C28 C38 -179.81(12)
B1 N4 C28 C38 0.9(2)
C17 C20 C28 N4 -0.07(15)
C17 C20 C28 C38 179.39(13)
N2 N1 C29 C21 -0.21(14)
Mg1 N1 C29 C21 175.58(10)
N2 N1 C29 C37 -179.80(12)
Mg1 N1 C29 C37 -4.0(2)
C13 C21 C29 N1 -0.12(15)
C13 C21 C29 C37 179.43(14)
N8 C18 C31 C16 -0.60(16)
C45 C18 C31 C16 178.15(15)
N7 C16 C31 C18 0.13(17)
C47 C16 C31 C18 -179.87(16)
N12 N11 C39 C22 0.15(16)
Mg2 N11 C39 C22 -169.82(11)
N12 N11 C39 C49 -179.48(13)
Mg2 N11 C39 C49 10.6(2)
C15 C22 C39 N11 0.13(17)
C15 C22 C39 C49 179.73(15)
C54 Al2 C40 Mg2 175.03(6)
C48 Al2 C40 Mg2 -61.15(7)
C27 Al2 C40 Mg2 54.84(6)
N9 Mg2 C40 Al2 134.43(5)
N7 Mg2 C40 Al2 13.9(2)
N11 Mg2 C40 Al2 -132.68(5)
C27 Mg2 C40 Al2 -37.09(5)
C48 Mg2 C40 Al2 38.28(5)
N10 C24 C42 C43 0.96(16)
C34 C24 C42 C43 -176.99(14)
N10 N9 C43 C42 0.21(15)
Mg2 N9 C43 C42 175.35(11)
N10 N9 C43 C44 -178.25(13)
Mg2 N9 C43 C44 -3.1(2)
C24 C42 C43 N9 -0.73(16)
C24 C42 C43 C44 177.63(14)
C54 Al2 C48 Mg2 170.97(7)
C27 Al2 C48 Mg2 -59.49(6)
C40 Al2 C48 Mg2 52.48(6)
N9 Mg2 C48 Al2 -138.31(5)
N7 Mg2 C48 Al2 132.06(5)
N11 Mg2 C48 Al2 17.4(3)
C40 Mg2 C48 Al2 -42.28(5)
C27 Mg2 C48 Al2 39.00(5)
C6S C1S C2S C3S -0.3(3)
C7S C1S C2S C3S 179.85(19)
C1S C2S C3S C4S -0.1(3)
C2S C3S C4S C5S -0.1(3)
C3S C4S C5S C6S 0.6(3)
C2S C1S C6S C5S 0.8(3)
C7S C1S C6S C5S -179.35(18)
C4S C5S C6S C1S -1.0(3)
